data_1010994
loop_
_publ_author_name
'McCullough, J D'

_publ_section_title 'The Crystal Structure of Selenium Dioxide'
_journal_coden_ASTM JACSAT
_journal_name_full 'Journal of the American Chemical Society'
_journal_page_first 789
_journal_page_last 794
_journal_paper_doi 10.1021/ja01284a004
_journal_volume 59
_journal_year 1937
_chemical_compound_source synthetic
_chemical_formula_structural 'Se O2'
_chemical_formula_sum 'O2 Se'
_chemical_name_mineral Downeyite
_chemical_name_systematic 'Selenium oxide'
_space_group_IT_number 135
_symmetry_cell_setting tetragonal
_symmetry_Int_Tables_number 135
_symmetry_space_group_name_Hall '-P 4c 2ab'
_symmetry_space_group_name_H-M 'P 42/m b c'
_cell_angle_alpha 90
_cell_angle_beta 90
_cell_angle_gamma 90
_cell_formula_units_Z 8
_cell_length_a 8.353(5)
_cell_length_b 8.353(5)
_cell_length_c 5.051(10)
_cell_volume 352.4
_cod_database_code 1010994

loop_
_symmetry_equiv_pos_as_xyz
x,y,z
-y,x,1/2+z
1/2+x,1/2-y,z
1/2+y,1/2+x,1/2+z
x,y,-z
-y,x,1/2-z
1/2+x,1/2-y,-z
1/2+y,1/2+x,1/2-z
-x,-y,-z
y,-x,1/2-z
1/2-x,1/2+y,-z
1/2-y,1/2-x,1/2-z
-x,-y,z
y,-x,1/2+z
1/2-x,1/2+y,z
1/2-y,1/2-x,1/2+z

loop_
_atom_site_label
_atom_site_type_symbol
_atom_site_symmetry_multiplicity
_atom_site_Wyckoff_symbol
_atom_site_fract_x
_atom_site_fract_y
_atom_site_fract_z
_atom_site_occupancy
_atom_site_attached_hydrogens
_atom_site_calc_flag
Se1 Se4+ 8 h 0.133(1) 0.207(2) 0. 1. 0 d
O1 O2- 8 g 0.358(5) 0.858(5) 0.25 1. 0 d
O2 O2- 8 h 0.425(10) 0.32(1) 0. 1. 0 d

loop_
_atom_type_symbol
_atom_type_oxidation_number
Se4+ 4.000
O2- -2.000
